data_4518381
loop_
_publ_author_name
'Wu, Hongwei'
'Baryshnikov, Glib V.'
'Kuklin, Artem'
'Minaev, Boris F.'
'Wu, Bin'
'Gu, Long'
'Zhu, Liangliang'
'\%Agren, Hans'
'Zhao, Yanli'

_publ_section_title
;
 Multidimensional Structure Conformation of Persulfurated Benzene for
 Highly Efficient Phosphorescence.
;
_journal_name_full 'ACS applied materials &amp; interfaces'
_journal_paper_doi 10.1021/acsami.0c16338
_journal_year 2020
_chemical_formula_sum 'C78 H48 N6 O12 S6'
_chemical_formula_weight 1453.58
_space_group_crystal_system triclinic
_space_group_IT_number 2
_space_group_name_Hall '-P 1'
_space_group_name_H-M_alt 'P -1'
_atom_sites_solution_hydrogens geom
_atom_sites_solution_primary dual
_cell_angle_alpha 80.9900(10)
_cell_angle_beta 89.8560(10)
_cell_angle_gamma 69.5060(10)
_cell_formula_units_Z 2
_cell_length_a 12.6744(3)
_cell_length_b 17.3428(6)
_cell_length_c 19.0852(5)
_cell_measurement_reflns_used 8172
_cell_measurement_temperature 100.(2)
_cell_measurement_theta_max 29.0118
_cell_measurement_theta_min 2.3208
_cell_volume 3874.90(19)
_computing_cell_refinement 'SAINT V8.38A (Bruker AXS Inc., 2017)'
_computing_data_collection 'APEX3 (Bruker AXS Inc., 2017)'
_computing_data_reduction 'SAINT V8.38A (Bruker AXS Inc., 2017)'
_computing_molecular_graphics 'XP (Bruker AXS Inc., 2017)'
_computing_publication_material 'APEX3 (Bruker AXS Inc., 2017)'
_computing_structure_refinement 'SHELXL-2016/6 (Sheldrick, 2016)'
_computing_structure_solution 'XT, VERSION 2014/5'
_diffrn_ambient_temperature 100.(2)
_diffrn_detector_area_resol_mean 7.4074
_diffrn_measured_fraction_theta_full 0.989
_diffrn_measured_fraction_theta_max 0.989
_diffrn_measurement_device_type 'Photon II CPADs detector'
_diffrn_measurement_method 'phi and omega scans'
_diffrn_radiation_monochromator 'Multilayer Mirror'
_diffrn_radiation_type MoK\a
_diffrn_radiation_wavelength 0.71073
_diffrn_reflns_av_R_equivalents 0.0854
_diffrn_reflns_av_unetI/netI 0.1355
_diffrn_reflns_limit_h_max 18
_diffrn_reflns_limit_h_min -13
_diffrn_reflns_limit_k_max 25
_diffrn_reflns_limit_k_min -25
_diffrn_reflns_limit_l_max 27
_diffrn_reflns_limit_l_min -27
_diffrn_reflns_number 57220
_diffrn_reflns_theta_full 31.00
_diffrn_reflns_theta_max 31.00
_diffrn_reflns_theta_min 2.32
_diffrn_source 'Incoatec microfocus source'
_diffrn_source_type 'Bruker D8 Quest'
_exptl_absorpt_coefficient_mu 0.239
_exptl_absorpt_correction_T_max 0.98
_exptl_absorpt_correction_T_min 0.80
_exptl_absorpt_correction_type multi-scan
_exptl_absorpt_process_details
;
SADABS-2016/2 - Bruker AXS area detector scaling and absorption correction
;
_exptl_crystal_colour yellow
_exptl_crystal_density_diffrn 1.246
_exptl_crystal_density_method 'not measured'
_exptl_crystal_description block
_exptl_crystal_F_000 1500
_exptl_crystal_size_max 0.240
_exptl_crystal_size_mid 0.220
_exptl_crystal_size_min 0.100
_refine_diff_density_max 0.786
_refine_diff_density_min -0.570
_refine_ls_extinction_method none
_refine_ls_goodness_of_fit_ref 1.012
_refine_ls_hydrogen_treatment constr
_refine_ls_matrix_type full
_refine_ls_number_parameters 919
_refine_ls_number_reflns 24461
_refine_ls_number_restraints 0
_refine_ls_restrained_S_all 1.012
_refine_ls_R_factor_all 0.1294
_refine_ls_R_factor_gt 0.0673
_refine_ls_shift/su_max 0.001
_refine_ls_shift/su_mean 0.000
_refine_ls_structure_factor_coef Fsqd
_refine_ls_weighting_details 'w=1/[\s^2^(Fo^2^)+(0.0505P)^2^+0.4805P] where P=(Fo^2^+2Fc^2^)/3'
_refine_ls_weighting_scheme calc
_refine_ls_wR_factor_gt 0.1294
_refine_ls_wR_factor_ref 0.1595
_reflns_number_gt 14058
_reflns_number_total 24461
_reflns_threshold_expression 'I > 2\s(I)'
_cod_data_source_file am0c16338_si_015.cif
_cod_data_source_block zhao246m_sq
_cod_depositor_comments
;
The following automatic conversions were performed:

data item '_exptl_absorpt_correction_type' value 'Multi-Scan' was
changed to 'multi-scan' in accordance with the
/home/data/users/saulius/crontab/automatic-downloads/rss-feeds/ACS/lib/dictionaries/cif_core.dic
dictionary named 'cif_core.dic' version 2.4.2 last updated on
2011-04-26.

Automatic conversion script
Id: cif_fix_values 7556 2019-12-06 15:28:31Z antanas 
;
_cod_database_code 4518381

loop_
_space_group_symop_operation_xyz
'x, y, z'
'-x, -y, -z'

loop_
_atom_site_type_symbol
_atom_site_label
_atom_site_fract_x
_atom_site_fract_y
_atom_site_fract_z
_atom_site_U_iso_or_equiv
_atom_site_adp_type
_atom_site_calc_flag
_atom_site_refinement_flags_adp
_atom_site_refinement_flags_occupancy
_atom_site_refinement_flags_posn
_atom_site_occupancy
_atom_site_disorder_assembly
_atom_site_disorder_group
C C1 0.52103(19) 0.68868(14) 0.63551(12) 0.0150(5) Uani d . . . 1 . .
C C2 0.53843(18) 0.61755(14) 0.68843(12) 0.0137(5) Uani d . . . 1 . .
C C3 0.55992(19) 0.62282(15) 0.75939(12) 0.0152(5) Uani d . . . 1 . .
C C4 0.53901(19) 0.70185(15) 0.77884(12) 0.0151(5) Uani d . . . 1 . .
C C5 0.52584(19) 0.77110(14) 0.72625(12) 0.0162(5) Uani d . . . 1 . .
C C6 0.52259(19) 0.76332(14) 0.65413(12) 0.0160(5) Uani d . . . 1 . .
C C7 0.61025(19) 0.60789(14) 0.52219(12) 0.0160(5) Uani d . . . 1 . .
C C8 0.5950(2) 0.57076(16) 0.46548(13) 0.0205(5) Uani d . . . 1 . .
H H8 0.521986 0.58603 0.443135 0.025 Uiso calc U . R 1 . .
C C9 0.6865(2) 0.51136(16) 0.44157(13) 0.0212(5) Uani d . . . 1 . .
H H9 0.67723 0.486148 0.402401 0.025 Uiso calc U . R 1 . .
C C10 0.7909(2) 0.48956(15) 0.47550(12) 0.0179(5) Uani d . . . 1 . .
C C11 0.8076(2) 0.52437(15) 0.53230(12) 0.0184(5) Uani d . . . 1 . .
H H11 0.880319 0.507146 0.555487 0.022 Uiso calc U . R 1 . .
C C12 0.7168(2) 0.58507(15) 0.55539(12) 0.0177(5) Uani d . . . 1 . .
H H12 0.727325 0.610994 0.593781 0.021 Uiso calc U . R 1 . .
C C13 0.9114(2) 0.42867(15) 0.38764(13) 0.0181(5) Uani d . . . 1 . .
C C14 1.01558(19) 0.35621(15) 0.37942(13) 0.0184(5) Uani d . . . 1 . .
C C15 1.0871(2) 0.30696(15) 0.43711(14) 0.0208(5) Uani d . . . 1 . .
H H15 1.071138 0.317121 0.484171 0.025 Uiso calc U . R 1 . .
C C16 1.1825(2) 0.24251(16) 0.42357(15) 0.0249(6) Uani d . . . 1 . .
H H16 1.231748 0.208921 0.462889 0.03 Uiso calc U . R 1 . .
C C17 1.1388(2) 0.27303(17) 0.30451(14) 0.0259(6) Uani d . . . 1 . .
H H17 1.156464 0.261397 0.257985 0.031 Uiso calc U . R 1 . .
C C18 1.0419(2) 0.33868(15) 0.31184(13) 0.0194(5) Uani d . . . 1 . .
H H18 0.994292 0.371178 0.271527 0.023 Uiso calc U . R 1 . .
C C19 0.7442(2) 0.47813(15) 0.78972(12) 0.0186(5) Uani d . . . 1 . .
C C20 0.7859(2) 0.39122(15) 0.80762(13) 0.0207(5) Uani d . . . 1 . .
H H20 0.740551 0.363396 0.831959 0.025 Uiso calc U . R 1 . .
C C21 0.8936(2) 0.34526(16) 0.78994(13) 0.0226(6) Uani d . . . 1 . .
H H21 0.92288 0.286169 0.802512 0.027 Uiso calc U . R 1 . .
C C22 0.9572(2) 0.38717(16) 0.75378(13) 0.0204(5) Uani d . . . 1 . .
C C23 0.9168(2) 0.47215(15) 0.73394(13) 0.0203(5) Uani d . . . 1 . .
H H23 0.961619 0.499223 0.707886 0.024 Uiso calc U . R 1 . .
C C24 0.8097(2) 0.51847(15) 0.75225(12) 0.0181(5) Uani d . . . 1 . .
H H24 0.781303 0.57751 0.739219 0.022 Uiso calc U . R 1 . .
C C25 1.1071(2) 0.33951(15) 0.67718(13) 0.0195(5) Uani d . . . 1 . .
C C26 1.2275(2) 0.28281(15) 0.67762(13) 0.0205(5) Uani d . . . 1 . .
C C27 1.2832(2) 0.22644(16) 0.73755(14) 0.0251(6) Uani d . . . 1 . .
H H27 1.246921 0.223668 0.780998 0.03 Uiso calc U . R 1 . .
C C28 1.3936(2) 0.17427(17) 0.73189(16) 0.0294(6) Uani d . . . 1 . .
H H28 1.43193 0.136175 0.772988 0.035 Uiso calc U . R 1 . .
C C29 1.3929(3) 0.22890(19) 0.61622(18) 0.0426(9) Uani d . . . 1 . .
H H29 1.430652 0.229978 0.573206 0.051 Uiso calc U . R 1 . .
C C30 1.2835(2) 0.28407(17) 0.61605(16) 0.0319(7) Uani d . . . 1 . .
H H30 1.247841 0.322026 0.574265 0.038 Uiso calc U . R 1 . .
C C31 0.4799(2) 0.47314(15) 0.72326(12) 0.0187(5) Uani d . . . 1 . .
C C32 0.5278(2) 0.38580(16) 0.73590(14) 0.0257(6) Uani d . . . 1 . .
H H32 0.595834 0.358346 0.714802 0.031 Uiso calc U . R 1 . .
C C33 0.4761(2) 0.33978(17) 0.77905(15) 0.0290(6) Uani d . . . 1 . .
H H33 0.507356 0.280516 0.787291 0.035 Uiso calc U . R 1 . .
C C34 0.3786(2) 0.38084(17) 0.81004(14) 0.0244(6) Uani d . . . 1 . .
C C35 0.3300(2) 0.46644(16) 0.79807(13) 0.0224(6) Uani d . . . 1 . .
H H35 0.262758 0.493398 0.820117 0.027 Uiso calc U . R 1 . .
C C36 0.3799(2) 0.51277(16) 0.75366(13) 0.0203(5) Uani d . . . 1 . .
H H36 0.34585 0.571869 0.743906 0.024 Uiso calc U . R 1 . .
C C37 0.3734(3) 0.27858(18) 0.90752(15) 0.0290(6) Uani d . . . 1 . .
C C38 0.2949(3) 0.24385(17) 0.94867(15) 0.0292(6) Uani d . . . 1 . .
C C39 0.3357(3) 0.19168(19) 1.01251(17) 0.0406(8) Uani d . . . 1 . .
H H39 0.411992 0.176606 1.029073 0.049 Uiso calc U . R 1 . .
C C40 0.2619(4) 0.1620(2) 1.05162(18) 0.0521(10) Uani d . . . 1 . .
H H40 0.290143 0.126347 1.095711 0.062 Uiso calc U . R 1 . .
C C41 0.1175(3) 0.2290(2) 0.96968(19) 0.0478(9) Uani d . . . 1 . .
H H41 0.041161 0.241917 0.954123 0.057 Uiso calc U . R 1 . .
C C42 0.1840(3) 0.26245(18) 0.92615(16) 0.0338(7) Uani d . . . 1 . .
H H42 0.154001 0.297291 0.881945 0.041 Uiso calc U . R 1 . .
C C43 0.44127(19) 0.66369(15) 0.90427(12) 0.0171(5) Uani d . . . 1 . .
C C44 0.4599(2) 0.62924(17) 0.97554(13) 0.0253(6) Uani d . . . 1 . .
H H44 0.525233 0.627284 1.001115 0.03 Uiso calc U . R 1 . .
C C45 0.3840(2) 0.59769(18) 1.00967(14) 0.0290(6) Uani d . . . 1 . .
H H45 0.395516 0.575479 1.058958 0.035 Uiso calc U . R 1 . .
C C46 0.2918(2) 0.59878(16) 0.97155(14) 0.0235(6) Uani d . . . 1 . .
C C47 0.2716(2) 0.63141(17) 0.90012(13) 0.0234(6) Uani d . . . 1 . .
H H47 0.207293 0.631454 0.874657 0.028 Uiso calc U . R 1 . .
C C48 0.3476(2) 0.66429(16) 0.86618(13) 0.0213(5) Uani d . . . 1 . .
H H48 0.335492 0.687111 0.817015 0.026 Uiso calc U . R 1 . .
C C49 0.2155(2) 0.49291(18) 1.00906(13) 0.0236(6) Uani d . . . 1 . .
C C50 0.1303(2) 0.47294(17) 1.05543(13) 0.0217(6) Uani d . . . 1 . .
C C51 0.1366(2) 0.39061(18) 1.07075(14) 0.0267(6) Uani d . . . 1 . .
H H51 0.196495 0.347579 1.054629 0.032 Uiso calc U . R 1 . .
C C52 0.0537(2) 0.37223(19) 1.11009(14) 0.0303(6) Uani d . . . 1 . .
H H52 0.058437 0.315663 1.120091 0.036 Uiso calc U . R 1 . .
C C53 -0.0366(2) 0.50861(19) 1.12010(14) 0.0276(6) Uani d . . . 1 . .
H H53 -0.096891 0.550393 1.13727 0.033 Uiso calc U . R 1 . .
C C54 0.0426(2) 0.53307(18) 1.08117(13) 0.0239(6) Uani d . . . 1 . .
H H54 0.036455 0.58997 1.072445 0.029 Uiso calc U . R 1 . .
C C55 0.3827(2) 0.92969(15) 0.72894(13) 0.0211(5) Uani d . . . 1 . .
C C56 0.3599(2) 1.00382(15) 0.68145(14) 0.0229(6) Uani d . . . 1 . .
H H56 0.419955 1.019594 0.662168 0.027 Uiso calc U . R 1 . .
C C57 0.2481(2) 1.05483(16) 0.66235(15) 0.0275(6) Uani d . . . 1 . .
H H57 0.231495 1.105368 0.629622 0.033 Uiso calc U . R 1 . .
C C58 0.1618(2) 1.03132(17) 0.69136(15) 0.0269(6) Uani d . . . 1 . .
C C59 0.1833(2) 0.95836(17) 0.73898(15) 0.0296(6) Uani d . . . 1 . .
H H59 0.122945 0.943258 0.75861 0.036 Uiso calc U . R 1 . .
C C60 0.2946(2) 0.90723(17) 0.75783(14) 0.0260(6) Uani d . . . 1 . .
H H60 0.310548 0.856774 0.790571 0.031 Uiso calc U . R 1 . .
C C61 0.0072(3) 1.15788(19) 0.66848(18) 0.0375(7) Uani d . . . 1 . .
C C62 -0.1116(2) 1.19705(18) 0.63946(14) 0.0263(6) Uani d . . . 1 . .
C C63 -0.1553(2) 1.28380(18) 0.62120(15) 0.0310(6) Uani d . . . 1 . .
H H63 -0.109305 1.31623 0.624714 0.037 Uiso calc U . R 1 . .
C C64 -0.2679(2) 1.32132(17) 0.59778(14) 0.0298(7) Uani d . . . 1 . .
H H64 -0.29733 1.380317 0.584438 0.036 Uiso calc U . R 1 . .
C C65 -0.2929(2) 1.19708(19) 0.61001(16) 0.0341(7) Uani d . . . 1 . .
H H65 -0.341268 1.16643 0.606485 0.041 Uiso calc U . R 1 . .
C C66 -0.1825(2) 1.15357(18) 0.63233(15) 0.0313(7) Uani d . . . 1 . .
H H66 -0.155073 1.094317 0.642745 0.038 Uiso calc U . R 1 . .
C C67 0.4052(2) 0.89658(14) 0.54161(12) 0.0169(5) Uani d . . . 1 . .
C C68 0.4097(2) 0.94849(16) 0.47899(13) 0.0220(5) Uani d . . . 1 . .
H H68 0.480797 0.946551 0.461756 0.026 Uiso calc U . R 1 . .
C C69 0.3113(2) 1.00307(16) 0.44149(14) 0.0238(6) Uani d . . . 1 . .
H H69 0.313998 1.039725 0.399532 0.029 Uiso calc U . R 1 . .
C C70 0.2097(2) 1.00260(15) 0.46678(13) 0.0198(5) Uani d . . . 1 . .
C C71 0.2029(2) 0.94987(16) 0.52704(14) 0.0233(6) Uani d . . . 1 . .
H H71 0.131487 0.949995 0.542471 0.028 Uiso calc U . R 1 . .
C C72 0.3012(2) 0.89650(15) 0.56506(13) 0.0203(5) Uani d . . . 1 . .
H H72 0.297637 0.86005 0.606942 0.024 Uiso calc U . R 1 . .
C C73 0.0405(2) 1.12008(16) 0.45445(14) 0.0228(6) Uani d . . . 1 . .
C C74 -0.0522(2) 1.17529(15) 0.40118(14) 0.0209(5) Uani d . . . 1 . .
C C75 -0.0503(2) 1.16702(16) 0.33053(14) 0.0262(6) Uani d . . . 1 . .
H H75 0.009492 1.124352 0.313882 0.031 Uiso calc U . R 1 . .
C C76 -0.1381(2) 1.22269(17) 0.28407(15) 0.0295(6) Uani d . . . 1 . .
H H76 -0.135963 1.217038 0.235316 0.035 Uiso calc U . R 1 . .
C C77 -0.2253(2) 1.29020(16) 0.37326(15) 0.0247(6) Uani d . . . 1 . .
H H77 -0.286431 1.332975 0.38869 0.03 Uiso calc U . R 1 . .
C C78 -0.1413(2) 1.23818(16) 0.42340(14) 0.0222(5) Uani d . . . 1 . .
H H78 -0.144731 1.245455 0.471776 0.027 Uiso calc U . R 1 . .
N N1 1.20989(18) 0.22450(14) 0.35884(12) 0.0278(5) Uani d . . . 1 . .
N N2 1.44913(19) 0.17424(15) 0.67264(14) 0.0349(6) Uani d . . . 1 . .
N N3 0.1549(3) 0.17958(19) 1.03228(16) 0.0535(8) Uani d . . . 1 . .
N N4 -0.03262(19) 0.42969(16) 1.13476(11) 0.0286(5) Uani d . . . 1 . .
N N5 -0.33655(19) 1.28003(16) 0.59291(12) 0.0316(6) Uani d . . . 1 . .
N N6 -0.22485(19) 1.28342(14) 0.30405(12) 0.0281(5) Uani d . . . 1 . .
O O1 0.88549(14) 0.42566(10) 0.45672(9) 0.0206(4) Uani d . . . 1 . .
O O2 0.85942(15) 0.48108(11) 0.33968(9) 0.0254(4) Uani d . . . 1 . .
O O3 1.07045(14) 0.33989(11) 0.74407(9) 0.0236(4) Uani d . . . 1 . .
O O4 1.05031(15) 0.37963(12) 0.62481(9) 0.0271(4) Uani d . . . 1 . .
O O5 0.31820(15) 0.33767(11) 0.85220(10) 0.0268(4) Uani d . . . 1 . .
O O6 0.47235(18) 0.25653(14) 0.92285(11) 0.0415(6) Uani d . . . 1 . .
O O7 0.21006(15) 0.57234(12) 1.00946(10) 0.0282(4) Uani d . . . 1 . .
O O8 0.27936(15) 0.44544(12) 0.97566(10) 0.0275(4) Uani d . . . 1 . .
O O9 0.04716(16) 1.07558(12) 0.67023(10) 0.0322(5) Uani d . . . 1 . .
O O10 0.06004(19) 1.19520(15) 0.69047(16) 0.0637(8) Uani d . . . 1 . .
O O11 0.11135(15) 1.05587(11) 0.42557(9) 0.0256(4) Uani d . . . 1 . .
O O12 0.05092(16) 1.13150(12) 0.51369(10) 0.0324(5) Uani d . . . 1 . .
S S1 0.48973(5) 0.68753(4) 0.54576(3) 0.01793(13) Uani d . . . 1 . .
S S2 0.54413(5) 0.52475(4) 0.65901(3) 0.01882(13) Uani d . . . 1 . .
S S3 0.61544(5) 0.53305(4) 0.82563(3) 0.01710(13) Uani d . . . 1 . .
S S4 0.53486(5) 0.71426(4) 0.86911(3) 0.01936(13) Uani d . . . 1 . .
S S5 0.52557(5) 0.86509(4) 0.75267(3) 0.02003(14) Uani d . . . 1 . .
S S6 0.53683(5) 0.84391(4) 0.58894(3) 0.01911(14) Uani d . . . 1 . .

loop_
_atom_site_aniso_label
_atom_site_aniso_U_11
_atom_site_aniso_U_22
_atom_site_aniso_U_33
_atom_site_aniso_U_12
_atom_site_aniso_U_13
_atom_site_aniso_U_23
C1 0.0111(11) 0.0161(11) 0.0147(11) -0.0016(9) 0.0011(9) -0.0011(9)
C2 0.0090(10) 0.0171(11) 0.0153(11) -0.0041(9) 0.0037(8) -0.0044(9)
C3 0.0111(11) 0.0175(12) 0.0152(11) -0.0041(9) 0.0003(9) 0.0001(9)
C4 0.0098(10) 0.0185(12) 0.0161(11) -0.0036(9) 0.0007(9) -0.0036(9)
C5 0.0110(11) 0.0150(11) 0.0209(12) -0.0014(9) 0.0007(9) -0.0058(9)
C6 0.0110(11) 0.0147(12) 0.0192(12) -0.0010(9) 0.0009(9) -0.0026(9)
C7 0.0151(11) 0.0158(12) 0.0150(11) -0.0026(9) 0.0033(9) -0.0031(9)
C8 0.0153(12) 0.0243(13) 0.0192(12) -0.0030(10) -0.0018(10) -0.0053(10)
C9 0.0206(13) 0.0215(13) 0.0210(12) -0.0050(10) -0.0006(10) -0.0079(10)
C10 0.0152(11) 0.0164(12) 0.0190(12) -0.0016(9) 0.0034(9) -0.0036(9)
C11 0.0140(11) 0.0224(13) 0.0158(11) -0.0030(10) 0.0003(9) -0.0021(10)
C12 0.0189(12) 0.0196(12) 0.0151(11) -0.0075(10) -0.0007(9) -0.0028(9)
C13 0.0155(12) 0.0190(12) 0.0219(12) -0.0076(10) 0.0014(10) -0.0062(10)
C14 0.0145(11) 0.0176(12) 0.0244(13) -0.0063(9) 0.0049(10) -0.0054(10)
C15 0.0170(12) 0.0215(13) 0.0260(13) -0.0078(10) 0.0043(10) -0.0073(10)
C16 0.0169(12) 0.0232(14) 0.0309(15) -0.0051(10) 0.0024(11) 0.0011(11)
C17 0.0285(14) 0.0253(14) 0.0254(14) -0.0100(12) 0.0090(11) -0.0079(11)
C18 0.0193(12) 0.0187(12) 0.0199(12) -0.0066(10) 0.0011(10) -0.0024(10)
C19 0.0168(12) 0.0217(13) 0.0139(11) -0.0030(10) -0.0001(9) -0.0024(9)
C20 0.0207(13) 0.0160(12) 0.0235(13) -0.0052(10) 0.0059(10) -0.0006(10)
C21 0.0246(13) 0.0142(12) 0.0243(13) -0.0019(10) 0.0026(11) -0.0013(10)
C22 0.0146(12) 0.0236(13) 0.0168(12) 0.0003(10) -0.0004(9) -0.0021(10)
C23 0.0176(12) 0.0207(13) 0.0209(12) -0.0059(10) 0.0026(10) -0.0002(10)
C24 0.0177(12) 0.0156(12) 0.0188(12) -0.0041(9) 0.0007(9) -0.0009(9)
C25 0.0223(13) 0.0174(12) 0.0219(12) -0.0094(10) 0.0048(10) -0.0062(10)
C26 0.0170(12) 0.0173(12) 0.0269(13) -0.0043(10) 0.0028(10) -0.0071(10)
C27 0.0213(13) 0.0252(14) 0.0276(14) -0.0048(11) -0.0002(11) -0.0094(11)
C28 0.0224(14) 0.0252(15) 0.0363(16) -0.0028(11) -0.0039(12) -0.0054(12)
C29 0.0337(17) 0.0287(17) 0.052(2) -0.0010(13) 0.0236(15) 0.0080(14)
C30 0.0261(15) 0.0221(14) 0.0388(16) -0.0020(11) 0.0127(12) 0.0048(12)
C31 0.0225(13) 0.0198(12) 0.0152(11) -0.0085(10) 0.0016(9) -0.0041(9)
C32 0.0298(15) 0.0205(13) 0.0298(14) -0.0103(11) 0.0109(11) -0.0096(11)
C33 0.0368(16) 0.0182(13) 0.0337(15) -0.0105(12) 0.0104(12) -0.0072(11)
C34 0.0273(14) 0.0260(14) 0.0258(14) -0.0164(12) 0.0064(11) -0.0050(11)
C35 0.0190(12) 0.0259(14) 0.0214(13) -0.0067(11) 0.0031(10) -0.0041(10)
C36 0.0192(12) 0.0197(13) 0.0204(12) -0.0053(10) -0.0008(10) -0.0023(10)
C37 0.0341(16) 0.0282(15) 0.0292(15) -0.0138(13) 0.0045(12) -0.0116(12)
C38 0.0417(17) 0.0238(14) 0.0277(14) -0.0166(13) 0.0092(12) -0.0086(11)
C39 0.052(2) 0.0336(18) 0.0360(17) -0.0159(15) 0.0051(15) -0.0025(14)
C40 0.074(3) 0.043(2) 0.0369(19) -0.0230(19) 0.0095(18) 0.0070(16)
C41 0.047(2) 0.045(2) 0.058(2) -0.0254(17) 0.0173(17) -0.0064(17)
C42 0.0400(18) 0.0307(16) 0.0334(16) -0.0164(14) 0.0114(13) -0.0043(13)
C43 0.0153(11) 0.0171(12) 0.0185(12) -0.0042(9) 0.0044(9) -0.0056(9)
C44 0.0179(13) 0.0359(16) 0.0183(12) -0.0057(11) -0.0018(10) -0.0023(11)
C45 0.0254(14) 0.0388(17) 0.0179(13) -0.0101(12) 0.0027(11) 0.0061(11)
C46 0.0208(13) 0.0232(14) 0.0252(13) -0.0060(11) 0.0106(11) -0.0045(11)
C47 0.0215(13) 0.0305(15) 0.0200(12) -0.0108(11) 0.0008(10) -0.0057(11)
C48 0.0200(13) 0.0257(14) 0.0178(12) -0.0075(11) 0.0010(10) -0.0034(10)
C49 0.0186(13) 0.0330(15) 0.0177(12) -0.0082(11) -0.0009(10) -0.0025(11)
C50 0.0167(12) 0.0337(15) 0.0157(12) -0.0104(11) -0.0019(9) -0.0035(10)
C51 0.0254(14) 0.0314(15) 0.0218(13) -0.0085(12) 0.0024(11) -0.0035(11)
C52 0.0318(16) 0.0343(16) 0.0267(14) -0.0164(13) 0.0020(12) 0.0007(12)
C53 0.0207(13) 0.0418(17) 0.0225(13) -0.0132(12) 0.0015(11) -0.0066(12)
C54 0.0202(13) 0.0317(15) 0.0212(13) -0.0105(11) 0.0004(10) -0.0059(11)
C55 0.0190(12) 0.0164(12) 0.0252(13) -0.0015(10) -0.0017(10) -0.0072(10)
C56 0.0231(13) 0.0173(13) 0.0274(14) -0.0050(10) 0.0016(11) -0.0062(10)
C57 0.0312(15) 0.0143(13) 0.0304(15) 0.0002(11) -0.0028(12) -0.0046(11)
C58 0.0165(13) 0.0258(14) 0.0322(15) 0.0027(11) -0.0003(11) -0.0108(12)
C59 0.0207(13) 0.0277(15) 0.0384(16) -0.0047(11) 0.0023(12) -0.0087(12)
C60 0.0207(13) 0.0239(14) 0.0304(14) -0.0044(11) 0.0033(11) -0.0045(11)
C61 0.0286(16) 0.0286(16) 0.058(2) -0.0096(13) -0.0050(15) -0.0154(14)
C62 0.0156(12) 0.0336(16) 0.0263(14) -0.0036(11) 0.0001(10) -0.0074(12)
C63 0.0310(15) 0.0298(16) 0.0385(16) -0.0162(13) 0.0047(13) -0.0108(13)
C64 0.0353(16) 0.0209(14) 0.0253(14) 0.0011(12) 0.0030(12) -0.0068(11)
C65 0.0253(15) 0.0359(17) 0.0430(18) -0.0122(13) -0.0022(13) -0.0088(14)
C66 0.0312(16) 0.0229(14) 0.0379(16) -0.0052(12) -0.0006(13) -0.0099(12)
C67 0.0149(11) 0.0136(11) 0.0188(12) -0.0017(9) -0.0004(9) -0.0002(9)
C68 0.0194(13) 0.0217(13) 0.0218(13) -0.0053(10) 0.0014(10) 0.0010(10)
C69 0.0272(14) 0.0174(13) 0.0223(13) -0.0058(11) -0.0039(11) 0.0052(10)
C70 0.0198(12) 0.0142(12) 0.0212(12) -0.0020(10) -0.0073(10) 0.0001(9)
C71 0.0157(12) 0.0229(13) 0.0307(14) -0.0077(10) -0.0013(11) -0.0007(11)
C72 0.0201(13) 0.0156(12) 0.0233(13) -0.0064(10) -0.0027(10) 0.0027(10)
C73 0.0179(12) 0.0194(13) 0.0298(14) -0.0080(10) -0.0007(11) 0.0027(11)
C74 0.0168(12) 0.0192(13) 0.0266(13) -0.0098(10) -0.0042(10) 0.0048(10)
C75 0.0233(14) 0.0202(13) 0.0300(14) -0.0015(11) -0.0050(11) -0.0041(11)
C76 0.0299(15) 0.0239(14) 0.0297(15) -0.0038(12) -0.0084(12) -0.0036(11)
C77 0.0211(13) 0.0149(12) 0.0358(15) -0.0057(10) -0.0017(11) 0.0011(11)
C78 0.0185(12) 0.0224(13) 0.0256(13) -0.0090(10) 0.0010(10) 0.0006(10)
N1 0.0208(11) 0.0245(12) 0.0338(13) -0.0027(9) 0.0066(10) -0.0050(10)
N2 0.0238(12) 0.0228(13) 0.0552(17) -0.0064(10) 0.0125(12) -0.0026(11)
N3 0.062(2) 0.0492(19) 0.0525(19) -0.0287(16) 0.0203(16) 0.0022(15)
N4 0.0267(12) 0.0418(15) 0.0213(12) -0.0181(11) -0.0001(9) -0.0031(10)
N5 0.0242(12) 0.0363(14) 0.0298(13) -0.0031(11) -0.0001(10) -0.0103(11)
N6 0.0251(12) 0.0210(12) 0.0345(13) -0.0051(10) -0.0084(10) -0.0007(10)
O1 0.0164(9) 0.0202(9) 0.0216(9) -0.0005(7) 0.0008(7) -0.0067(7)
O2 0.0226(10) 0.0215(10) 0.0254(10) -0.0016(8) 0.0027(8) 0.0006(8)
O3 0.0181(9) 0.0252(10) 0.0210(9) 0.0001(7) 0.0032(7) -0.0029(7)
O4 0.0226(10) 0.0299(11) 0.0222(9) -0.0017(8) 0.0012(8) -0.0031(8)
O5 0.0298(10) 0.0245(10) 0.0280(10) -0.0128(8) 0.0082(8) -0.0028(8)
O6 0.0359(13) 0.0438(14) 0.0433(13) -0.0160(10) -0.0003(10) 0.0017(10)
O7 0.0283(10) 0.0307(11) 0.0284(10) -0.0135(9) 0.0118(8) -0.0062(8)
O8 0.0227(10) 0.0336(11) 0.0266(10) -0.0095(8) 0.0047(8) -0.0078(8)
O9 0.0254(10) 0.0251(11) 0.0392(12) 0.0012(8) 0.0005(9) -0.0092(9)
O10 0.0314(13) 0.0351(14) 0.124(2) -0.0037(11) -0.0195(14) -0.0291(15)
O11 0.0228(10) 0.0178(9) 0.0296(10) 0.0000(8) -0.0098(8) -0.0017(8)
O12 0.0292(11) 0.0329(11) 0.0244(10) 0.0000(9) -0.0038(8) 0.0008(8)
S1 0.0157(3) 0.0197(3) 0.0137(3) -0.0006(2) 0.0008(2) -0.0025(2)
S2 0.0237(3) 0.0171(3) 0.0171(3) -0.0082(2) 0.0050(2) -0.0047(2)
S3 0.0163(3) 0.0164(3) 0.0146(3) -0.0021(2) 0.0023(2) 0.0005(2)
S4 0.0218(3) 0.0238(3) 0.0156(3) -0.0106(3) 0.0029(2) -0.0065(2)
S5 0.0178(3) 0.0159(3) 0.0260(3) -0.0050(2) -0.0011(2) -0.0048(2)
S6 0.0144(3) 0.0178(3) 0.0214(3) -0.0040(2) -0.0004(2) 0.0038(2)

loop_
_atom_type_symbol
_atom_type_description
_atom_type_scat_dispersion_real
_atom_type_scat_dispersion_imag
_atom_type_scat_source
C C 0.0033 0.0016 'International Tables Vol C Tables 4.2.6.8 and 6.1.1.4'
H H 0.0000 0.0000 'International Tables Vol C Tables 4.2.6.8 and 6.1.1.4'
N N 0.0061 0.0033 'International Tables Vol C Tables 4.2.6.8 and 6.1.1.4'
O O 0.0106 0.0060 'International Tables Vol C Tables 4.2.6.8 and 6.1.1.4'
S S 0.1246 0.1234 'International Tables Vol C Tables 4.2.6.8 and 6.1.1.4'

loop_
_geom_angle_atom_site_label_1
_geom_angle_atom_site_label_2
_geom_angle_atom_site_label_3
_geom_angle_site_symmetry_1
_geom_angle_site_symmetry_3
_geom_angle
_geom_angle_publ_flag
C6 C1 C2 . . 120.4(2) ?
C6 C1 S1 . . 118.28(17) ?
C2 C1 S1 . . 121.24(19) ?
C3 C2 C1 . . 118.8(2) ?
C3 C2 S2 . . 124.06(17) ?
C1 C2 S2 . . 116.92(17) ?
C2 C3 C4 . . 119.4(2) ?
C2 C3 S3 . . 122.21(18) ?
C4 C3 S3 . . 118.38(17) ?
C5 C4 C3 . . 119.8(2) ?
C5 C4 S4 . . 119.19(18) ?
C3 C4 S4 . . 120.99(17) ?
C4 C5 C6 . . 119.9(2) ?
C4 C5 S5 . . 118.63(18) ?
C6 C5 S5 . . 121.30(18) ?
C1 C6 C5 . . 119.5(2) ?
C1 C6 S6 . . 121.10(18) ?
C5 C6 S6 . . 118.99(18) ?
C8 C7 C12 . . 120.2(2) ?
C8 C7 S1 . . 116.59(18) ?
C12 C7 S1 . . 123.17(19) ?
C9 C8 C7 . . 119.8(2) ?
C9 C8 H8 . . 120.1 ?
C7 C8 H8 . . 120.1 ?
C10 C9 C8 . . 118.9(2) ?
C10 C9 H9 . . 120.6 ?
C8 C9 H9 . . 120.6 ?
C11 C10 C9 . . 122.3(2) ?
C11 C10 O1 . . 116.2(2) ?
C9 C10 O1 . . 121.4(2) ?
C10 C11 C12 . . 119.0(2) ?
C10 C11 H11 . . 120.5 ?
C12 C11 H11 . . 120.5 ?
C11 C12 C7 . . 119.8(2) ?
C11 C12 H12 . . 120.1 ?
C7 C12 H12 . . 120.1 ?
O2 C13 O1 . . 125.5(2) ?
O2 C13 C14 . . 124.2(2) ?
O1 C13 C14 . . 110.39(19) ?
C18 C14 C15 . . 119.1(2) ?
C18 C14 C13 . . 118.6(2) ?
C15 C14 C13 . . 122.3(2) ?
C16 C15 C14 . . 117.7(2) ?
C16 C15 H15 . . 121.2 ?
C14 C15 H15 . . 121.2 ?
N1 C16 C15 . . 124.3(2) ?
N1 C16 H16 . . 117.8 ?
C15 C16 H16 . . 117.8 ?
N1 C17 C18 . . 124.1(3) ?
N1 C17 H17 . . 117.9 ?
C18 C17 H17 . . 117.9 ?
C17 C18 C14 . . 118.4(2) ?
C17 C18 H18 . . 120.8 ?
C14 C18 H18 . . 120.8 ?
C24 C19 C20 . . 119.7(2) ?
C24 C19 S3 . . 122.54(19) ?
C20 C19 S3 . . 117.32(19) ?
C21 C20 C19 . . 120.2(2) ?
C21 C20 H20 . . 119.9 ?
C19 C20 H20 . . 119.9 ?
C22 C21 C20 . . 118.7(2) ?
C22 C21 H21 . . 120.7 ?
C20 C21 H21 . . 120.7 ?
C23 C22 C21 . . 122.1(2) ?
C23 C22 O3 . . 120.5(2) ?
C21 C22 O3 . . 117.1(2) ?
C22 C23 C24 . . 119.5(2) ?
C22 C23 H23 . . 120.3 ?
C24 C23 H23 . . 120.3 ?
C23 C24 C19 . . 119.8(2) ?
C23 C24 H24 . . 120.1 ?
C19 C24 H24 . . 120.1 ?
O4 C25 O3 . . 124.2(2) ?
O4 C25 C26 . . 124.7(2) ?
O3 C25 C26 . . 111.1(2) ?
C30 C26 C27 . . 118.8(2) ?
C30 C26 C25 . . 119.0(2) ?
C27 C26 C25 . . 122.2(2) ?
C26 C27 C28 . . 117.9(3) ?
C26 C27 H27 . . 121.0 ?
C28 C27 H27 . . 121.0 ?
N2 C28 C27 . . 124.2(3) ?
N2 C28 H28 . . 117.9 ?
C27 C28 H28 . . 117.9 ?
N2 C29 C30 . . 124.4(3) ?
N2 C29 H29 . . 117.8 ?
C30 C29 H29 . . 117.8 ?
C26 C30 C29 . . 118.5(3) ?
C26 C30 H30 . . 120.8 ?
C29 C30 H30 . . 120.8 ?
C36 C31 C32 . . 119.8(2) ?
C36 C31 S2 . . 124.05(19) ?
C32 C31 S2 . . 115.68(19) ?
C33 C32 C31 . . 119.8(2) ?
C33 C32 H32 . . 120.1 ?
C31 C32 H32 . . 120.1 ?
C34 C33 C32 . . 119.1(3) ?
C34 C33 H33 . . 120.4 ?
C32 C33 H33 . . 120.4 ?
C35 C34 C33 . . 121.9(3) ?
C35 C34 O5 . . 115.8(2) ?
C33 C34 O5 . . 122.2(2) ?
C34 C35 C36 . . 119.3(2) ?
C34 C35 H35 . . 120.4 ?
C36 C35 H35 . . 120.4 ?
C35 C36 C31 . . 120.1(2) ?
C35 C36 H36 . . 120.0 ?
C31 C36 H36 . . 120.0 ?
O6 C37 O5 . . 125.1(3) ?
O6 C37 C38 . . 123.6(3) ?
O5 C37 C38 . . 111.3(2) ?
C39 C38 C42 . . 118.9(3) ?
C39 C38 C37 . . 118.0(3) ?
C42 C38 C37 . . 123.1(3) ?
C38 C39 C40 . . 117.8(3) ?
C38 C39 H39 . . 121.1 ?
C40 C39 H39 . . 121.1 ?
N3 C40 C39 . . 124.9(3) ?
N3 C40 H40 . . 117.6 ?
C39 C40 H40 . . 117.6 ?
N3 C41 C42 . . 123.5(3) ?
N3 C41 H41 . . 118.2 ?
C42 C41 H41 . . 118.2 ?
C38 C42 C41 . . 118.4(3) ?
C38 C42 H42 . . 120.8 ?
C41 C42 H42 . . 120.8 ?
C44 C43 C48 . . 120.0(2) ?
C44 C43 S4 . . 116.02(19) ?
C48 C43 S4 . . 123.71(18) ?
C45 C44 C43 . . 120.3(2) ?
C45 C44 H44 . . 119.9 ?
C43 C44 H44 . . 119.9 ?
C46 C45 C44 . . 119.2(2) ?
C46 C45 H45 . . 120.4 ?
C44 C45 H45 . . 120.4 ?
C45 C46 C47 . . 122.1(2) ?
C45 C46 O7 . . 117.8(2) ?
C47 C46 O7 . . 119.9(2) ?
C46 C47 C48 . . 118.5(2) ?
C46 C47 H47 . . 120.7 ?
C48 C47 H47 . . 120.7 ?
C43 C48 C47 . . 119.9(2) ?
C43 C48 H48 . . 120.0 ?
C47 C48 H48 . . 120.0 ?
O8 C49 O7 . . 124.6(3) ?
O8 C49 C50 . . 124.6(3) ?
O7 C49 C50 . . 110.8(2) ?
C54 C50 C51 . . 118.4(3) ?
C54 C50 C49 . . 123.1(3) ?
C51 C50 C49 . . 118.4(2) ?
C50 C51 C52 . . 118.7(3) ?
C50 C51 H51 . . 120.6 ?
C52 C51 H51 . . 120.6 ?
N4 C52 C51 . . 123.7(3) ?
N4 C52 H52 . . 118.1 ?
C51 C52 H52 . . 118.1 ?
N4 C53 C54 . . 123.8(3) ?
N4 C53 H53 . . 118.1 ?
C54 C53 H53 . . 118.1 ?
C50 C54 C53 . . 118.7(3) ?
C50 C54 H54 . . 120.7 ?
C53 C54 H54 . . 120.7 ?
C56 C55 C60 . . 120.2(2) ?
C56 C55 S5 . . 119.0(2) ?
C60 C55 S5 . . 120.82(19) ?
C55 C56 C57 . . 119.5(3) ?
C55 C56 H56 . . 120.3 ?
C57 C56 H56 . . 120.3 ?
C58 C57 C56 . . 119.5(2) ?
C58 C57 H57 . . 120.2 ?
C56 C57 H57 . . 120.2 ?
C59 C58 C57 . . 121.6(2) ?
C59 C58 O9 . . 115.3(3) ?
C57 C58 O9 . . 122.9(2) ?
C58 C59 C60 . . 119.0(3) ?
C58 C59 H59 . . 120.5 ?
C60 C59 H59 . . 120.5 ?
C59 C60 C55 . . 120.2(3) ?
C59 C60 H60 . . 119.9 ?
C55 C60 H60 . . 119.9 ?
O10 C61 O9 . . 123.5(3) ?
O10 C61 C62 . . 124.1(3) ?
O9 C61 C62 . . 112.4(3) ?
C66 C62 C63 . . 118.1(2) ?
C66 C62 C61 . . 124.2(3) ?
C63 C62 C61 . . 117.6(3) ?
C64 C63 C62 . . 118.0(3) ?
C64 C63 H63 . . 121.0 ?
C62 C63 H63 . . 121.0 ?
N5 C64 C63 . . 123.9(3) ?
N5 C64 H64 . . 118.0 ?
C63 C64 H64 . . 118.0 ?
N5 C65 C66 . . 123.8(3) ?
N5 C65 H65 . . 118.1 ?
C66 C65 H65 . . 118.1 ?
C65 C66 C62 . . 119.0(3) ?
C65 C66 H66 . . 120.5 ?
C62 C66 H66 . . 120.5 ?
C72 C67 C68 . . 119.7(2) ?
C72 C67 S6 . . 125.84(18) ?
C68 C67 S6 . . 114.12(19) ?
C69 C68 C67 . . 120.7(2) ?
C69 C68 H68 . . 119.7 ?
C67 C68 H68 . . 119.7 ?
C70 C69 C68 . . 118.2(2) ?
C70 C69 H69 . . 120.9 ?
C68 C69 H69 . . 120.9 ?
C71 C70 C69 . . 122.3(2) ?
C71 C70 O11 . . 120.8(2) ?
C69 C70 O11 . . 116.8(2) ?
C70 C71 C72 . . 119.3(2) ?
C70 C71 H71 . . 120.3 ?
C72 C71 H71 . . 120.3 ?
C71 C72 C67 . . 119.7(2) ?
C71 C72 H72 . . 120.1 ?
C67 C72 H72 . . 120.1 ?
O12 C73 O11 . . 124.9(2) ?
O12 C73 C74 . . 124.7(3) ?
O11 C73 C74 . . 110.4(2) ?
C75 C74 C78 . . 119.0(2) ?
C75 C74 C73 . . 122.1(2) ?
C78 C74 C73 . . 118.9(2) ?
C74 C75 C76 . . 118.4(3) ?
C74 C75 H75 . . 120.8 ?
C76 C75 H75 . . 120.8 ?
N6 C76 C75 . . 123.8(3) ?
N6 C76 H76 . . 118.1 ?
C75 C76 H76 . . 118.1 ?
N6 C77 C78 . . 123.6(3) ?
N6 C77 H77 . . 118.2 ?
C78 C77 H77 . . 118.2 ?
C77 C78 C74 . . 118.4(3) ?
C77 C78 H78 . . 120.8 ?
C74 C78 H78 . . 120.8 ?
C16 N1 C17 . . 116.4(2) ?
C28 N2 C29 . . 116.2(2) ?
C40 N3 C41 . . 116.5(3) ?
C53 N4 C52 . . 116.7(2) ?
C64 N5 C65 . . 117.1(2) ?
C76 N6 C77 . . 116.8(2) ?
C13 O1 C10 . . 118.94(18) ?
C25 O3 C22 . . 119.11(18) ?
C37 O5 C34 . . 118.8(2) ?
C49 O7 C46 . . 117.4(2) ?
C61 O9 C58 . . 118.3(2) ?
C73 O11 C70 . . 117.4(2) ?
C1 S1 C7 . . 103.64(11) ?
C2 S2 C31 . . 106.78(11) ?
C3 S3 C19 . . 101.43(11) ?
C4 S4 C43 . . 103.55(12) ?
C55 S5 C5 . . 99.82(11) ?
C67 S6 C6 . . 107.98(11) ?

loop_
_geom_bond_atom_site_label_1
_geom_bond_atom_site_label_2
_geom_bond_site_symmetry_2
_geom_bond_distance
_geom_bond_publ_flag
C1 C6 . 1.402(3) ?
C1 C2 . 1.418(3) ?
C1 S1 . 1.764(2) ?
C2 C3 . 1.405(3) ?
C2 S2 . 1.764(2) ?
C3 C4 . 1.411(3) ?
C3 S3 . 1.772(2) ?
C4 C5 . 1.400(3) ?
C4 S4 . 1.768(2) ?
C5 C6 . 1.406(3) ?
C5 S5 . 1.779(3) ?
C6 S6 . 1.779(2) ?
C7 C8 . 1.389(3) ?
C7 C12 . 1.390(3) ?
C7 S1 . 1.777(2) ?
C8 C9 . 1.387(3) ?
C8 H8 . 0.95 ?
C9 C10 . 1.375(3) ?
C9 H9 . 0.95 ?
C10 C11 . 1.371(3) ?
C10 O1 . 1.409(3) ?
C11 C12 . 1.386(3) ?
C11 H11 . 0.95 ?
C12 H12 . 0.95 ?
C13 O2 . 1.192(3) ?
C13 O1 . 1.355(3) ?
C13 C14 . 1.499(3) ?
C14 C18 . 1.385(3) ?
C14 C15 . 1.390(3) ?
C15 C16 . 1.386(3) ?
C15 H15 . 0.95 ?
C16 N1 . 1.337(3) ?
C16 H16 . 0.95 ?
C17 N1 . 1.340(3) ?
C17 C18 . 1.376(3) ?
C17 H17 . 0.95 ?
C18 H18 . 0.95 ?
C19 C24 . 1.392(3) ?
C19 C20 . 1.396(3) ?
C19 S3 . 1.775(2) ?
C20 C21 . 1.390(3) ?
C20 H20 . 0.95 ?
C21 C22 . 1.380(4) ?
C21 H21 . 0.95 ?
C22 C23 . 1.369(3) ?
C22 O3 . 1.410(3) ?
C23 C24 . 1.390(3) ?
C23 H23 . 0.95 ?
C24 H24 . 0.95 ?
C25 O4 . 1.199(3) ?
C25 O3 . 1.358(3) ?
C25 C26 . 1.497(3) ?
C26 C30 . 1.373(4) ?
C26 C27 . 1.390(3) ?
C27 C28 . 1.390(4) ?
C27 H27 . 0.95 ?
C28 N2 . 1.330(4) ?
C28 H28 . 0.95 ?
C29 N2 . 1.333(4) ?
C29 C30 . 1.381(4) ?
C29 H29 . 0.95 ?
C30 H30 . 0.95 ?
C31 C36 . 1.387(3) ?
C31 C32 . 1.401(3) ?
C31 S2 . 1.769(3) ?
C32 C33 . 1.380(4) ?
C32 H32 . 0.95 ?
C33 C34 . 1.377(4) ?
C33 H33 . 0.95 ?
C34 C35 . 1.375(4) ?
C34 O5 . 1.416(3) ?
C35 C36 . 1.380(4) ?
C35 H35 . 0.95 ?
C36 H36 . 0.95 ?
C37 O6 . 1.198(3) ?
C37 O5 . 1.348(3) ?
C37 C38 . 1.495(4) ?
C38 C39 . 1.378(4) ?
C38 C42 . 1.381(4) ?
C39 C40 . 1.382(5) ?
C39 H39 . 0.95 ?
C40 N3 . 1.320(5) ?
C40 H40 . 0.95 ?
C41 N3 . 1.336(4) ?
C41 C42 . 1.388(4) ?
C41 H41 . 0.95 ?
C42 H42 . 0.95 ?
C43 C44 . 1.383(3) ?
C43 C48 . 1.389(3) ?
C43 S4 . 1.780(3) ?
C44 C45 . 1.379(4) ?
C44 H44 . 0.95 ?
C45 C46 . 1.371(4) ?
C45 H45 . 0.95 ?
C46 C47 . 1.379(3) ?
C46 O7 . 1.426(3) ?
C47 C48 . 1.392(4) ?
C47 H47 . 0.95 ?
C48 H48 . 0.95 ?
C49 O8 . 1.198(3) ?
C49 O7 . 1.356(3) ?
C49 C50 . 1.493(4) ?
C50 C54 . 1.383(4) ?
C50 C51 . 1.386(4) ?
C51 C52 . 1.387(4) ?
C51 H51 . 0.95 ?
C52 N4 . 1.339(4) ?
C52 H52 . 0.95 ?
C53 N4 . 1.337(4) ?
C53 C54 . 1.390(4) ?
C53 H53 . 0.95 ?
C54 H54 . 0.95 ?
C55 C56 . 1.391(3) ?
C55 C60 . 1.392(4) ?
C55 S5 . 1.779(2) ?
C56 C57 . 1.395(3) ?
C56 H56 . 0.95 ?
C57 C58 . 1.381(4) ?
C57 H57 . 0.95 ?
C58 C59 . 1.379(4) ?
C58 O9 . 1.410(3) ?
C59 C60 . 1.390(4) ?
C59 H59 . 0.95 ?
C60 H60 . 0.95 ?
C61 O10 . 1.198(4) ?
C61 O9 . 1.332(3) ?
C61 C62 . 1.484(4) ?
C62 C66 . 1.379(4) ?
C62 C63 . 1.395(4) ?
C63 C64 . 1.386(4) ?
C63 H63 . 0.95 ?
C64 N5 . 1.317(4) ?
C64 H64 . 0.95 ?
C65 N5 . 1.334(4) ?
C65 C66 . 1.368(4) ?
C65 H65 . 0.95 ?
C66 H66 . 0.95 ?
C67 C72 . 1.390(3) ?
C67 C68 . 1.393(3) ?
C67 S6 . 1.766(2) ?
C68 C69 . 1.389(3) ?
C68 H68 . 0.95 ?
C69 C70 . 1.376(4) ?
C69 H69 . 0.95 ?
C70 C71 . 1.376(3) ?
C70 O11 . 1.413(3) ?
C71 C72 . 1.387(3) ?
C71 H71 . 0.95 ?
C72 H72 . 0.95 ?
C73 O12 . 1.193(3) ?
C73 O11 . 1.356(3) ?
C73 C74 . 1.498(3) ?
C74 C75 . 1.377(4) ?
C74 C78 . 1.387(4) ?
C75 C76 . 1.393(3) ?
C75 H75 . 0.95 ?
C76 N6 . 1.333(4) ?
C76 H76 . 0.95 ?
C77 N6 . 1.344(3) ?
C77 C78 . 1.387(3) ?
C77 H77 . 0.95 ?
C78 H78 . 0.95 ?
